data_7062068
loop_
_publ_author_name
'Yan, Han'
'Che, Zi-Wei'
'Sun, Wen-Bin'

_publ_section_title
;
 Multifunctional LnIII complexes with SMM, luminescence and MCE properties
 constructed using selected phosphine oxide and diketonate
;
_journal_issue 1
_journal_name_full 'New Journal of Chemistry'
_journal_page_first 140
_journal_page_last 146
_journal_paper_doi 10.1039/D2NJ03544H
_journal_volume 47
_journal_year 2023
_chemical_formula_moiety 'C56 H70 Eu2 O16 P2'
_chemical_formula_sum 'C56 H70 Eu2 O16 P2'
_chemical_formula_weight 1364.98
_space_group_crystal_system triclinic
_space_group_IT_number 2
_space_group_name_Hall '-P 1'
_space_group_name_H-M_alt 'P -1'
_atom_sites_solution_hydrogens geom
_atom_sites_solution_primary iterative
_audit_creation_date 2022-08-21
_audit_creation_method
;
Olex2 1.5
(compiled 2022.04.07 svn.rca3783a0 for OlexSys, GUI svn.r6498)
;
_audit_update_record
;
2022-10-12 deposited with the CCDC.	2022-11-15 downloaded from the CCDC.
;
_cell_angle_alpha 116.611(7)
_cell_angle_beta 94.872(6)
_cell_angle_gamma 90.557(5)
_cell_formula_units_Z 1
_cell_length_a 11.1109(7)
_cell_length_b 12.2670(8)
_cell_length_c 12.2742(9)
_cell_measurement_reflns_used 6283
_cell_measurement_temperature 298
_cell_measurement_theta_max 28.7920
_cell_measurement_theta_min 3.2510
_cell_volume 1488.2(2)
_computing_cell_refinement 'CrysAlisPro 1.171.41.119a (Rigaku OD, 2021)'
_computing_data_collection 'CrysAlisPro 1.171.41.119a (Rigaku OD, 2021)'
_computing_data_reduction 'CrysAlisPro 1.171.41.119a (Rigaku OD, 2021)'
_computing_molecular_graphics 'Olex2 1.5 (Dolomanov et al., 2009)'
_computing_publication_material 'Olex2 1.5 (Dolomanov et al., 2009)'
_computing_structure_refinement 'SHELXL 2018/3 (Sheldrick, 2015)'
_computing_structure_solution 'olex2.solve 1.5 (Bourhis et al., 2015)'
_diffrn_ambient_temperature 298.00
_diffrn_detector 'CCD plate'
_diffrn_detector_area_resol_mean 16.1954
_diffrn_detector_type Eos
_diffrn_measured_fraction_theta_full 0.998
_diffrn_measured_fraction_theta_max 0.998
_diffrn_measurement_details
;
List of Runs (angles in degrees, time in seconds):

  # Type    Start    End  Width  t~exp~   \w     \q     \k     \f   Frames
#--------------------------------------------------------------------------
  1  \w    -43.00  31.00   1.00   24.24    --  -16.68  77.00 -60.00   74
  2  \w     42.00  69.00   1.00   24.24    --   16.76 178.00   0.00   27
  3  \w      4.00  86.00   1.00   24.24    --   16.76  38.00  60.00   82
  4  \w    -10.00  15.00   1.00   24.24    --   16.76  77.00 150.00   25
  5  \w     -8.00  32.00   1.00   24.24    --   16.76  77.00 -90.00   40
  6  \w      8.00  84.00   1.00   24.24    --   16.76  57.00-180.00   76
  7  \w     26.00  76.00   1.00   24.24    --   16.76  38.00 120.00   50
  8  \w     29.00  54.00   1.00   24.24    --   16.76 -99.00  60.00   25
;
_diffrn_measurement_device 'four-circle diffractometer'
_diffrn_measurement_device_type 'Xcalibur, Eos'
_diffrn_measurement_method '\w scans'
_diffrn_orient_matrix_type 'CrysAlisPro convention (1999,Acta A55,543-557)'
_diffrn_orient_matrix_UB_11 0.0479700000
_diffrn_orient_matrix_UB_12 -0.0155135000
_diffrn_orient_matrix_UB_13 -0.0380567000
_diffrn_orient_matrix_UB_21 0.0334497000
_diffrn_orient_matrix_UB_22 -0.0185169000
_diffrn_orient_matrix_UB_23 0.0401282000
_diffrn_orient_matrix_UB_31 -0.0263984000
_diffrn_orient_matrix_UB_32 -0.0600933000
_diffrn_orient_matrix_UB_33 -0.0340724000
_diffrn_radiation_monochromator graphite
_diffrn_radiation_probe x-ray
_diffrn_radiation_type 'Mo K\a'
_diffrn_radiation_wavelength 0.71073
_diffrn_reflns_av_R_equivalents 0.0658
_diffrn_reflns_av_unetI/netI 0.1012
_diffrn_reflns_Laue_measured_fraction_full 0.998
_diffrn_reflns_Laue_measured_fraction_max 0.998
_diffrn_reflns_limit_h_max 13
_diffrn_reflns_limit_h_min -13
_diffrn_reflns_limit_k_max 14
_diffrn_reflns_limit_k_min -14
_diffrn_reflns_limit_l_max 12
_diffrn_reflns_limit_l_min -14
_diffrn_reflns_number 10617
_diffrn_reflns_point_group_measured_fraction_full 0.998
_diffrn_reflns_point_group_measured_fraction_max 0.998
_diffrn_reflns_theta_full 24.998
_diffrn_reflns_theta_max 24.998
_diffrn_reflns_theta_min 3.173
_diffrn_source 'fine-focus sealed X-ray tube'
_diffrn_source_type 'Enhance (Mo) X-ray Source'
_exptl_absorpt_coefficient_mu 2.206
_exptl_absorpt_correction_T_max 1.00000
_exptl_absorpt_correction_T_min 0.42663
_exptl_absorpt_correction_type multi-scan
_exptl_absorpt_process_details
;
CrysAlisPro 1.171.41.119a (Rigaku Oxford Diffraction, 2021)
Empirical absorption correction using spherical harmonics,
implemented in SCALE3 ABSPACK scaling algorithm.
;
_exptl_crystal_colour 'clear light white'
_exptl_crystal_colour_lustre clear
_exptl_crystal_colour_modifier light
_exptl_crystal_colour_primary white
_exptl_crystal_density_diffrn 1.523
_exptl_crystal_description block
_exptl_crystal_F_000 690
_exptl_crystal_size_max 0.3
_exptl_crystal_size_mid 0.2
_exptl_crystal_size_min 0.2
_refine_diff_density_max 1.621
_refine_diff_density_min -1.436
_refine_diff_density_rms 0.150
_refine_ls_extinction_method none
_refine_ls_goodness_of_fit_ref 0.961
_refine_ls_hydrogen_treatment constr
_refine_ls_matrix_type full
_refine_ls_number_parameters 337
_refine_ls_number_reflns 5236
_refine_ls_number_restraints 0
_refine_ls_restrained_S_all 0.961
_refine_ls_R_factor_all 0.0804
_refine_ls_R_factor_gt 0.0535
_refine_ls_shift/su_max 0.001
_refine_ls_shift/su_mean 0.000
_refine_ls_structure_factor_coef Fsqd
_refine_ls_weighting_details 'w=1/[\s^2^(Fo^2^)+(0.0614P)^2^] where P=(Fo^2^+2Fc^2^)/3'
_refine_ls_weighting_scheme calc
_refine_ls_wR_factor_gt 0.1109
_refine_ls_wR_factor_ref 0.1177
_reflns_Friedel_coverage 0.000
_reflns_number_gt 3930
_reflns_number_total 5236
_reflns_threshold_expression 'I > 2\s(I)'
_cod_data_source_file d2nj03544h2.cif
_cod_data_source_block czw-284f_auto
_cod_depositor_comments 'Adding full bibliography for 7062065--7062070.cif.'
_cod_original_cell_volume 1488.18(19)
_cod_database_code 7062068
_shelx_shelxl_version_number 2018/3
_shelx_space_group_comment
;
The symmetry employed for this shelxl refinement is uniquely defined
by the following loop, which should always be used as a source of
symmetry information in preference to the above space-group names.
They are only intended as comments.
;
_shelx_estimated_absorpt_t_max 0.667
_shelx_estimated_absorpt_t_min 0.557
_olex2_refinement_description
;
1. Fixed Uiso
 At 1.2 times of:
  All C(H) groups, All C(H,H) groups
 At 1.5 times of:
  All C(H,H,H) groups, All O(H,H) groups
2.a Secondary CH2 refined with riding coordinates:
 C1(H1A,H1B)
2.b Aromatic/amide H refined with riding coordinates:
 C3(H3), C4(H4), C5(H5), C6(H6), C7(H7), C9(H9), C26(H26), C16(H16), C21(H21),
 C13(H13), C10(H10), C11(H11), C12(H12)
2.c Fitted hexagon refined as free rotating group:
 C2(C3,C4,C5,C6,C7)
2.d X=CH2 refined with riding coordinates:
 O2(H2A,H2B)
2.e Idealised Me refined as rotating group:
 C28(H28A,H28B,H28C), C23(H23A,H23B,H23C), C15(H15A,H15B,H15C), C18(H18A,H18B,
 H18C), C20(H20A,H20B,H20C), C25(H25A,H25B,H25C)
;
_olex2_submission_special_instructions 'No special instructions were received'
_oxdiff_exptl_absorpt_empirical_details
;
Empirical correction (ABSPACK) includes:
- Absorption correction using spherical harmonics
- Frame scaling
;
_oxdiff_exptl_absorpt_empirical_full_max 1.913
_oxdiff_exptl_absorpt_empirical_full_min 0.673

loop_
_space_group_symop_operation_xyz
'x, y, z'
'-x, -y, -z'

loop_
_atom_site_label
_atom_site_type_symbol
_atom_site_fract_x
_atom_site_fract_y
_atom_site_fract_z
_atom_site_U_iso_or_equiv
_atom_site_adp_type
_atom_site_occupancy
_atom_site_site_symmetry_order
_atom_site_calc_flag
_atom_site_refinement_flags_posn
_atom_site_refinement_flags_adp
_atom_site_refinement_flags_occupancy
_atom_site_disorder_assembly
_atom_site_disorder_group
Eu1 Eu 0.82273(3) 0.44659(3) 0.28647(3) 0.02665(14) Uani 1 1 d . . . . .
P1 P 0.56103(17) 0.63586(15) 0.44258(16) 0.0283(4) Uani 1 1 d . . . . .
O2 O 0.8600(4) 0.4604(4) 0.4932(4) 0.0309(12) Uani 1 1 d . . . . .
H2A H 0.877239 0.536012 0.560700 0.046 Uiso 1 1 calc R U . . .
H2B H 0.856779 0.389922 0.503743 0.046 Uiso 1 1 calc R U . . .
O3 O 0.9532(4) 0.6290(4) 0.4055(5) 0.0403(13) Uani 1 1 d . . . . .
O6 O 1.0222(4) 0.3731(4) 0.2883(4) 0.0405(14) Uani 1 1 d . . . . .
O7 O 0.7899(5) 0.2520(4) 0.2795(5) 0.0423(14) Uani 1 1 d . . . . .
O8 O 0.6276(5) 0.3648(4) 0.1876(5) 0.0458(15) Uani 1 1 d . . . . .
O1 O 0.6799(4) 0.5893(4) 0.3998(4) 0.0382(13) Uani 1 1 d . . . . .
O5 O 0.8593(5) 0.3163(4) 0.0829(4) 0.0444(14) Uani 1 1 d . . . . .
O4 O 0.8136(5) 0.5685(4) 0.1847(5) 0.0448(14) Uani 1 1 d . . . . .
C2 C 0.5758(5) 0.7983(3) 0.5353(5) 0.0336(18) Uani 1 1 d G . . . .
C3 C 0.6684(5) 0.8610(5) 0.5137(6) 0.072(3) Uani 1 1 d G . . . .
H3 H 0.720977 0.818383 0.455720 0.086 Uiso 1 1 calc R U . . .
C4 C 0.6823(6) 0.9875(5) 0.5788(7) 0.085(4) Uani 1 1 d G . . . .
H4 H 0.744202 1.029414 0.564386 0.102 Uiso 1 1 calc R U . . .
C5 C 0.6037(7) 1.0512(3) 0.6655(6) 0.076(3) Uani 1 1 d G . . . .
H5 H 0.612982 1.135790 0.709051 0.091 Uiso 1 1 calc R U . . .
C6 C 0.5111(7) 0.9885(5) 0.6871(6) 0.119(6) Uani 1 1 d G . . . .
H6 H 0.458535 1.031135 0.745050 0.143 Uiso 1 1 calc R U . . .
C7 C 0.4972(6) 0.8621(5) 0.6220(6) 0.094(4) Uani 1 1 d G . . . .
H7 H 0.435307 0.820103 0.636385 0.113 Uiso 1 1 calc R U . . .
C1 C 0.5039(7) 0.5704(6) 0.5344(6) 0.0330(18) Uani 1 1 d . . . . .
H1A H 0.556759 0.596896 0.609826 0.040 Uiso 1 1 calc R U . . .
H1B H 0.424238 0.599379 0.555699 0.040 Uiso 1 1 calc R U . . .
C27 C 0.9665(7) 0.7307(7) 0.4022(7) 0.0389(19) Uani 1 1 d . . . . .
C8 C 0.4449(6) 0.6104(6) 0.3187(6) 0.0275(16) Uani 1 1 d . . . . .
C9 C 0.4797(7) 0.6002(6) 0.2100(7) 0.0388(19) Uani 1 1 d . . . . .
H9 H 0.561335 0.598844 0.198153 0.047 Uiso 1 1 calc R U . . .
C26 C 0.9176(7) 0.7555(7) 0.3106(8) 0.044(2) Uani 1 1 d . . . . .
H26 H 0.933309 0.833553 0.318674 0.053 Uiso 1 1 calc R U . . .
C24 C 0.8462(8) 0.6740(7) 0.2058(8) 0.045(2) Uani 1 1 d . . . . .
C17 C 0.7326(8) 0.1570(6) 0.1993(8) 0.045(2) Uani 1 1 d . . . . .
C19 C 1.0679(7) 0.2762(7) 0.2161(7) 0.041(2) Uani 1 1 d . . . . .
C14 C 0.5816(7) 0.2584(7) 0.1269(7) 0.046(2) Uani 1 1 d . . . . .
C16 C 0.6333(8) 0.1544(7) 0.1227(7) 0.045(2) Uani 1 1 d . . . . .
H16 H 0.599132 0.078785 0.065132 0.054 Uiso 1 1 calc R U . . .
C21 C 1.0215(8) 0.2006(7) 0.0939(7) 0.048(2) Uani 1 1 d . . . . .
H21 H 1.060476 0.129430 0.050065 0.057 Uiso 1 1 calc R U . . .
C13 C 0.3250(7) 0.6088(8) 0.3350(8) 0.050(2) Uani 1 1 d . . . . .
H13 H 0.301119 0.614752 0.408172 0.060 Uiso 1 1 calc R U . . .
C22 C 0.9219(8) 0.2256(7) 0.0355(7) 0.044(2) Uani 1 1 d . . . . .
C10 C 0.3941(9) 0.5919(7) 0.1189(7) 0.052(2) Uani 1 1 d . . . . .
H10 H 0.418437 0.587619 0.046448 0.062 Uiso 1 1 calc R U . . .
C11 C 0.2738(9) 0.5899(7) 0.1331(8) 0.052(2) Uani 1 1 d . . . . .
H11 H 0.216509 0.582842 0.070140 0.063 Uiso 1 1 calc R U . . .
C28 C 1.0403(10) 0.8296(8) 0.5121(9) 0.071(3) Uani 1 1 d . . . . .
H28A H 1.007138 0.839875 0.585579 0.106 Uiso 1 1 calc R U . . .
H28B H 1.038038 0.904978 0.506078 0.106 Uiso 1 1 calc R U . . .
H28C H 1.122508 0.806718 0.514214 0.106 Uiso 1 1 calc R U . . .
C23 C 0.8848(9) 0.1394(8) -0.0976(7) 0.066(3) Uani 1 1 d . . . . .
H23A H 0.809651 0.096480 -0.104512 0.099 Uiso 1 1 calc R U . . .
H23B H 0.946110 0.081840 -0.129214 0.099 Uiso 1 1 calc R U . . .
H23C H 0.875149 0.185179 -0.143691 0.099 Uiso 1 1 calc R U . . .
C12 C 0.2379(8) 0.5982(9) 0.2401(9) 0.065(3) Uani 1 1 d . . . . .
H12 H 0.155942 0.596884 0.250220 0.078 Uiso 1 1 calc R U . . .
C15 C 0.4632(8) 0.2425(8) 0.0510(9) 0.070(3) Uani 1 1 d . . . . .
H15A H 0.405392 0.293623 0.102021 0.105 Uiso 1 1 calc R U . . .
H15B H 0.433713 0.158712 0.015556 0.105 Uiso 1 1 calc R U . . .
H15C H 0.474736 0.265028 -0.013043 0.105 Uiso 1 1 calc R U . . .
C18 C 0.7803(9) 0.0371(7) 0.1888(9) 0.069(3) Uani 1 1 d . . . . .
H18A H 0.864082 0.033825 0.174323 0.104 Uiso 1 1 calc R U . . .
H18B H 0.734859 -0.029925 0.121881 0.104 Uiso 1 1 calc R U . . .
H18C H 0.772090 0.031700 0.263467 0.104 Uiso 1 1 calc R U . . .
C20 C 1.1858(8) 0.2447(9) 0.2645(9) 0.072(3) Uani 1 1 d . . . . .
H20A H 1.249729 0.300799 0.270324 0.108 Uiso 1 1 calc R U . . .
H20B H 1.204345 0.163020 0.209732 0.108 Uiso 1 1 calc R U . . .
H20C H 1.177942 0.250202 0.344086 0.108 Uiso 1 1 calc R U . . .
C25 C 0.8065(11) 0.7139(9) 0.1101(10) 0.089(4) Uani 1 1 d . . . . .
H25A H 0.864914 0.692142 0.051412 0.134 Uiso 1 1 calc R U . . .
H25B H 0.799833 0.800855 0.148175 0.134 Uiso 1 1 calc R U . . .
H25C H 0.729358 0.674429 0.069405 0.134 Uiso 1 1 calc R U . . .

loop_
_atom_site_aniso_label
_atom_site_aniso_U_11
_atom_site_aniso_U_22
_atom_site_aniso_U_33
_atom_site_aniso_U_23
_atom_site_aniso_U_13
_atom_site_aniso_U_12
Eu1 0.0292(2) 0.02320(18) 0.02201(19) 0.00536(13) 0.00193(14) 0.00188(14)
P1 0.0330(11) 0.0249(9) 0.0238(10) 0.0076(7) 0.0062(8) 0.0063(8)
O2 0.041(3) 0.022(2) 0.024(3) 0.0062(19) 0.001(2) -0.004(2)
O3 0.038(3) 0.035(3) 0.047(3) 0.019(2) -0.006(3) -0.002(2)
O6 0.034(3) 0.043(3) 0.027(3) 0.001(2) 0.001(2) 0.015(2)
O7 0.050(3) 0.028(3) 0.038(3) 0.008(2) -0.005(3) -0.002(3)
O8 0.040(3) 0.023(2) 0.056(4) 0.004(2) -0.007(3) -0.002(2)
O1 0.031(3) 0.033(3) 0.038(3) 0.005(2) 0.003(2) 0.008(2)
O5 0.051(3) 0.040(3) 0.030(3) 0.005(2) 0.004(3) 0.012(3)
O4 0.061(4) 0.034(3) 0.039(3) 0.018(2) -0.002(3) -0.008(3)
C2 0.039(4) 0.033(4) 0.027(4) 0.011(3) 0.009(3) 0.012(4)
C3 0.079(7) 0.039(5) 0.085(8) 0.011(5) 0.036(6) -0.004(5)
C4 0.094(9) 0.038(5) 0.108(9) 0.019(5) 0.021(7) -0.016(6)
C5 0.095(8) 0.031(5) 0.079(8) 0.005(5) 0.007(7) 0.006(5)
C6 0.129(11) 0.047(6) 0.133(12) -0.012(7) 0.067(10) 0.005(7)
C7 0.118(10) 0.041(5) 0.097(9) -0.003(5) 0.072(7) 0.002(6)
C1 0.041(4) 0.035(4) 0.024(4) 0.015(3) 0.003(3) 0.002(4)
C27 0.033(5) 0.034(4) 0.045(5) 0.014(4) 0.003(4) -0.004(4)
C8 0.027(4) 0.024(3) 0.031(4) 0.012(3) 0.007(3) 0.007(3)
C9 0.050(5) 0.040(4) 0.027(4) 0.014(3) 0.013(4) 0.012(4)
C26 0.050(5) 0.027(4) 0.058(6) 0.023(4) 0.002(4) -0.002(4)
C24 0.050(5) 0.043(5) 0.049(5) 0.025(4) 0.010(4) 0.009(4)
C17 0.052(5) 0.025(4) 0.046(5) 0.004(3) 0.011(4) -0.002(4)
C19 0.037(5) 0.043(4) 0.038(5) 0.015(4) 0.000(4) 0.007(4)
C14 0.041(5) 0.048(5) 0.038(5) 0.012(4) 0.000(4) -0.007(4)
C16 0.054(5) 0.029(4) 0.035(5) 0.002(3) -0.014(4) -0.013(4)
C21 0.054(5) 0.050(5) 0.028(4) 0.006(4) 0.011(4) 0.024(4)
C13 0.035(5) 0.084(6) 0.039(5) 0.035(5) 0.007(4) 0.007(5)
C22 0.051(5) 0.045(4) 0.025(4) 0.004(3) 0.012(4) 0.007(4)
C10 0.079(7) 0.057(5) 0.021(4) 0.017(4) 0.019(4) 0.015(5)
C11 0.059(6) 0.056(5) 0.035(5) 0.016(4) -0.007(5) 0.016(5)
C28 0.099(8) 0.049(5) 0.057(6) 0.023(5) -0.021(6) -0.016(5)
C23 0.084(7) 0.065(6) 0.026(5) 0.000(4) 0.003(5) 0.020(5)
C12 0.031(5) 0.098(7) 0.060(7) 0.032(6) -0.002(5) 0.007(5)
C15 0.044(6) 0.065(6) 0.080(7) 0.021(5) -0.029(5) -0.007(5)
C18 0.084(7) 0.031(4) 0.077(7) 0.014(4) -0.010(6) 0.004(5)
C20 0.057(6) 0.074(6) 0.060(6) 0.010(5) -0.005(5) 0.027(5)
C25 0.138(11) 0.068(6) 0.068(7) 0.044(6) -0.039(7) -0.006(7)

loop_
_atom_type_symbol
_atom_type_description
_atom_type_scat_dispersion_real
_atom_type_scat_dispersion_imag
_atom_type_scat_source
C C 0.0033 0.0016 'International Tables Vol C Tables 4.2.6.8 and 6.1.1.4'
H H 0.0000 0.0000 'International Tables Vol C Tables 4.2.6.8 and 6.1.1.4'
Eu Eu -0.1578 3.6682 'International Tables Vol C Tables 4.2.6.8 and 6.1.1.4'
O O 0.0106 0.0060 'International Tables Vol C Tables 4.2.6.8 and 6.1.1.4'
P P 0.1023 0.0942 'International Tables Vol C Tables 4.2.6.8 and 6.1.1.4'

loop_
_geom_angle_atom_site_label_1
_geom_angle_atom_site_label_2
_geom_angle_atom_site_label_3
_geom_angle
_geom_angle_site_symmetry_1
_geom_angle_site_symmetry_3
_geom_angle_publ_flag
O3 Eu1 O2 73.94(16) . . ?
O6 Eu1 O2 76.65(16) . . ?
O6 Eu1 O3 75.28(16) . . ?
O7 Eu1 O2 69.59(16) . . ?
O7 Eu1 O3 137.55(17) . . ?
O7 Eu1 O6 75.83(18) . . ?
O7 Eu1 O1 112.30(18) . . ?
O8 Eu1 O2 114.26(18) . . ?
O8 Eu1 O3 146.82(17) . . ?
O8 Eu1 O6 137.22(16) . . ?
O8 Eu1 O7 70.81(17) . . ?
O8 Eu1 O1 72.73(16) . . ?
O1 Eu1 O2 76.68(16) . . ?
O1 Eu1 O3 78.66(16) . . ?
O1 Eu1 O6 146.83(16) . . ?
O5 Eu1 O2 139.59(16) . . ?
O5 Eu1 O3 119.45(19) . . ?
O5 Eu1 O6 71.49(16) . . ?
O5 Eu1 O7 78.90(19) . . ?
O5 Eu1 O8 76.39(19) . . ?
O5 Eu1 O1 140.64(17) . . ?
O4 Eu1 O2 141.44(15) . . ?
O4 Eu1 O3 71.54(17) . . ?
O4 Eu1 O6 110.0(2) . . ?
O4 Eu1 O7 148.72(17) . . ?
O4 Eu1 O8 87.13(19) . . ?
O4 Eu1 O1 80.19(19) . . ?
O4 Eu1 O5 74.41(18) . . ?
O1 P1 C2 109.8(3) . . ?
O1 P1 C1 112.4(3) . . ?
O1 P1 C8 113.5(3) . . ?
C2 P1 C1 107.3(3) . . ?
C2 P1 C8 105.6(3) . . ?
C1 P1 C8 107.9(3) . . ?
Eu1 O2 H2A 120.0 . . ?
Eu1 O2 H2B 120.0 . . ?
H2A O2 H2B 120.0 . . ?
C27 O3 Eu1 133.7(5) . . ?
C19 O6 Eu1 131.8(5) . . ?
C17 O7 Eu1 130.6(5) . . ?
C14 O8 Eu1 133.9(5) . . ?
P1 O1 Eu1 158.3(3) . . ?
C22 O5 Eu1 133.7(5) . . ?
C24 O4 Eu1 138.0(5) . . ?
C3 C2 P1 116.9(3) . . ?
C3 C2 C7 120.0 . . ?
C7 C2 P1 123.1(3) . . ?
C2 C3 H3 120.0 . . ?
C2 C3 C4 120.0 . . ?
C4 C3 H3 120.0 . . ?
C3 C4 H4 120.0 . . ?
C5 C4 C3 120.0 . . ?
C5 C4 H4 120.0 . . ?
C4 C5 H5 120.0 . . ?
C4 C5 C6 120.0 . . ?
C6 C5 H5 120.0 . . ?
C5 C6 H6 120.0 . . ?
C7 C6 C5 120.0 . . ?
C7 C6 H6 120.0 . . ?
C2 C7 H7 120.0 . . ?
C6 C7 C2 120.0 . . ?
C6 C7 H7 120.0 . . ?
P1 C1 H1A 109.4 . . ?
P1 C1 H1B 109.4 . . ?
C1 C1 P1 111.3(7) 2_666 . ?
C1 C1 H1A 109.4 2_666 . ?
C1 C1 H1B 109.4 2_666 . ?
H1A C1 H1B 108.0 . . ?
O3 C27 C26 125.1(7) . . ?
O3 C27 C28 115.3(7) . . ?
C26 C27 C28 119.7(7) . . ?
C9 C8 P1 118.8(6) . . ?
C13 C8 P1 121.0(6) . . ?
C13 C8 C9 120.1(7) . . ?
C8 C9 H9 120.0 . . ?
C8 C9 C10 120.0(8) . . ?
C10 C9 H9 120.0 . . ?
C27 C26 H26 117.2 . . ?
C27 C26 C24 125.6(7) . . ?
C24 C26 H26 117.2 . . ?
O4 C24 C26 124.5(8) . . ?
O4 C24 C25 116.9(8) . . ?
C26 C24 C25 118.6(8) . . ?
O7 C17 C16 125.4(7) . . ?
O7 C17 C18 115.4(7) . . ?
C16 C17 C18 119.2(7) . . ?
O6 C19 C21 125.2(7) . . ?
O6 C19 C20 116.3(7) . . ?
C21 C19 C20 118.4(7) . . ?
O8 C14 C16 124.7(7) . . ?
O8 C14 C15 117.5(8) . . ?
C16 C14 C15 117.8(7) . . ?
C17 C16 C14 123.6(7) . . ?
C17 C16 H16 118.2 . . ?
C14 C16 H16 118.2 . . ?
C19 C21 H21 118.0 . . ?
C22 C21 C19 124.1(7) . . ?
C22 C21 H21 118.0 . . ?
C8 C13 H13 120.3 . . ?
C8 C13 C12 119.4(8) . . ?
C12 C13 H13 120.3 . . ?
O5 C22 C21 125.3(7) . . ?
O5 C22 C23 116.0(7) . . ?
C21 C22 C23 118.7(7) . . ?
C9 C10 H10 119.6 . . ?
C11 C10 C9 120.8(8) . . ?
C11 C10 H10 119.6 . . ?
C10 C11 H11 120.1 . . ?
C10 C11 C12 119.7(8) . . ?
C12 C11 H11 120.1 . . ?
C27 C28 H28A 109.5 . . ?
C27 C28 H28B 109.5 . . ?
C27 C28 H28C 109.5 . . ?
H28A C28 H28B 109.5 . . ?
H28A C28 H28C 109.5 . . ?
H28B C28 H28C 109.5 . . ?
C22 C23 H23A 109.5 . . ?
C22 C23 H23B 109.5 . . ?
C22 C23 H23C 109.5 . . ?
H23A C23 H23B 109.5 . . ?
H23A C23 H23C 109.5 . . ?
H23B C23 H23C 109.5 . . ?
C13 C12 H12 120.1 . . ?
C11 C12 C13 119.9(8) . . ?
C11 C12 H12 120.1 . . ?
C14 C15 H15A 109.5 . . ?
C14 C15 H15B 109.5 . . ?
C14 C15 H15C 109.5 . . ?
H15A C15 H15B 109.5 . . ?
H15A C15 H15C 109.5 . . ?
H15B C15 H15C 109.5 . . ?
C17 C18 H18A 109.5 . . ?
C17 C18 H18B 109.5 . . ?
C17 C18 H18C 109.5 . . ?
H18A C18 H18B 109.5 . . ?
H18A C18 H18C 109.5 . . ?
H18B C18 H18C 109.5 . . ?
C19 C20 H20A 109.5 . . ?
C19 C20 H20B 109.5 . . ?
C19 C20 H20C 109.5 . . ?
H20A C20 H20B 109.5 . . ?
H20A C20 H20C 109.5 . . ?
H20B C20 H20C 109.5 . . ?
C24 C25 H25A 109.5 . . ?
C24 C25 H25B 109.5 . . ?
C24 C25 H25C 109.5 . . ?
H25A C25 H25B 109.5 . . ?
H25A C25 H25C 109.5 . . ?
H25B C25 H25C 109.5 . . ?

loop_
_geom_bond_atom_site_label_1
_geom_bond_atom_site_label_2
_geom_bond_distance
_geom_bond_site_symmetry_2
_geom_bond_publ_flag
Eu1 O2 2.465(5) . ?
Eu1 O3 2.427(5) . ?
Eu1 O6 2.403(5) . ?
Eu1 O7 2.374(5) . ?
Eu1 O8 2.366(5) . ?
Eu1 O1 2.401(5) . ?
Eu1 O5 2.360(5) . ?
Eu1 O4 2.338(5) . ?
P1 O1 1.487(5) . ?
P1 C2 1.795(4) . ?
P1 C1 1.800(7) . ?
P1 C8 1.819(7) . ?
O2 H2A 0.9300 . ?
O2 H2B 0.9300 . ?
O3 C27 1.274(9) . ?
O6 C19 1.265(8) . ?
O7 C17 1.258(8) . ?
O8 C14 1.253(8) . ?
O5 C22 1.251(9) . ?
O4 C24 1.244(9) . ?
C2 C3 1.3900 . ?
C2 C7 1.3900 . ?
C3 H3 0.9300 . ?
C3 C4 1.3900 . ?
C4 H4 0.9300 . ?
C4 C5 1.3900 . ?
C5 H5 0.9300 . ?
C5 C6 1.3900 . ?
C6 H6 0.9300 . ?
C6 C7 1.3900 . ?
C7 H7 0.9300 . ?
C1 C1 1.544(13) 2_666 ?
C1 H1A 0.9700 . ?
C1 H1B 0.9700 . ?
C27 C26 1.363(11) . ?
C27 C28 1.513(11) . ?
C8 C9 1.372(10) . ?
C8 C13 1.365(10) . ?
C9 H9 0.9300 . ?
C9 C10 1.372(11) . ?
C26 H26 0.9300 . ?
C26 C24 1.394(11) . ?
C24 C25 1.499(12) . ?
C17 C16 1.377(11) . ?
C17 C18 1.523(11) . ?
C19 C21 1.410(10) . ?
C19 C20 1.517(11) . ?
C14 C16 1.386(11) . ?
C14 C15 1.504(10) . ?
C16 H16 0.9300 . ?
C21 H21 0.9300 . ?
C21 C22 1.380(11) . ?
C13 H13 0.9300 . ?
C13 C12 1.408(11) . ?
C22 C23 1.512(10) . ?
C10 H10 0.9300 . ?
C10 C11 1.364(12) . ?
C11 H11 0.9300 . ?
C11 C12 1.365(13) . ?
C28 H28A 0.9600 . ?
C28 H28B 0.9600 . ?
C28 H28C 0.9600 . ?
C23 H23A 0.9600 . ?
C23 H23B 0.9600 . ?
C23 H23C 0.9600 . ?
C12 H12 0.9300 . ?
C15 H15A 0.9600 . ?
C15 H15B 0.9600 . ?
C15 H15C 0.9600 . ?
C18 H18A 0.9600 . ?
C18 H18B 0.9600 . ?
C18 H18C 0.9600 . ?
C20 H20A 0.9600 . ?
C20 H20B 0.9600 . ?
C20 H20C 0.9600 . ?
C25 H25A 0.9600 . ?
C25 H25B 0.9600 . ?
C25 H25C 0.9600 . ?

loop_
_geom_torsion_atom_site_label_1
_geom_torsion_atom_site_label_2
_geom_torsion_atom_site_label_3
_geom_torsion_atom_site_label_4
_geom_torsion
_geom_torsion_site_symmetry_1
_geom_torsion_site_symmetry_2
_geom_torsion_site_symmetry_3
_geom_torsion_site_symmetry_4
_geom_torsion_publ_flag
Eu1 O3 C27 C26 -11.1(12) . . . . ?
Eu1 O3 C27 C28 167.3(6) . . . . ?
Eu1 O6 C19 C21 20.0(13) . . . . ?
Eu1 O6 C19 C20 -163.6(6) . . . . ?
Eu1 O7 C17 C16 -30.4(13) . . . . ?
Eu1 O7 C17 C18 149.4(7) . . . . ?
Eu1 O8 C14 C16 14.2(14) . . . . ?
Eu1 O8 C14 C15 -164.4(7) . . . . ?
Eu1 O5 C22 C21 -24.3(13) . . . . ?
Eu1 O5 C22 C23 157.1(6) . . . . ?
Eu1 O4 C24 C26 6.8(14) . . . . ?
Eu1 O4 C24 C25 -174.1(7) . . . . ?
P1 C2 C3 C4 177.5(4) . . . . ?
P1 C2 C7 C6 -177.4(5) . . . . ?
P1 C8 C9 C10 -174.2(6) . . . . ?
P1 C8 C13 C12 175.2(7) . . . . ?
O3 C27 C26 C24 -0.5(14) . . . . ?
O6 C19 C21 C22 2.7(15) . . . . ?
O7 C17 C16 C14 -1.6(15) . . . . ?
O8 C14 C16 C17 10.2(15) . . . . ?
O1 P1 C2 C3 26.1(5) . . . . ?
O1 P1 C2 C7 -156.5(4) . . . . ?
O1 P1 C1 C1 -55.4(8) . . . 2_666 ?
O1 P1 C8 C9 -26.0(6) . . . . ?
O1 P1 C8 C13 158.0(6) . . . . ?
C2 P1 O1 Eu1 -171.2(8) . . . . ?
C2 P1 C1 C1 -176.2(6) . . . 2_666 ?
C2 P1 C8 C9 94.3(6) . . . . ?
C2 P1 C8 C13 -81.7(7) . . . . ?
C2 C3 C4 C5 0.0 . . . . ?
C3 C2 C7 C6 0.0 . . . . ?
C3 C4 C5 C6 0.0 . . . . ?
C4 C5 C6 C7 0.0 . . . . ?
C5 C6 C7 C2 0.0 . . . . ?
C7 C2 C3 C4 0.0 . . . . ?
C1 P1 O1 Eu1 69.5(9) . . . . ?
C1 P1 C2 C3 148.4(4) . . . . ?
C1 P1 C2 C7 -34.1(5) . . . . ?
C1 P1 C8 C9 -151.2(5) . . . . ?
C1 P1 C8 C13 32.8(7) . . . . ?
C27 C26 C24 O4 3.1(14) . . . . ?
C27 C26 C24 C25 -176.0(9) . . . . ?
C8 P1 O1 Eu1 -53.3(10) . . . . ?
C8 P1 C2 C3 -96.7(4) . . . . ?
C8 P1 C2 C7 80.8(5) . . . . ?
C8 P1 C1 C1 70.5(8) . . . 2_666 ?
C8 C9 C10 C11 -2.0(12) . . . . ?
C8 C13 C12 C11 -0.1(14) . . . . ?
C9 C8 C13 C12 -0.8(12) . . . . ?
C9 C10 C11 C12 1.1(13) . . . . ?
C19 C21 C22 O5 -1.2(15) . . . . ?
C19 C21 C22 C23 177.4(9) . . . . ?
C13 C8 C9 C10 1.9(11) . . . . ?
C10 C11 C12 C13 0.0(14) . . . . ?
C28 C27 C26 C24 -178.7(9) . . . . ?
C15 C14 C16 C17 -171.2(9) . . . . ?
C18 C17 C16 C14 178.6(9) . . . . ?
C20 C19 C21 C22 -173.5(9) . . . . ?
